data_4311196
loop_
_publ_author_name
'Zolt\'an A. G\'al'
'Phillip M. Mallinson'
'Heston J. Orchard'
'Simon J. Clarke'

_publ_section_title
;
 Synthesis and Structure of Alkaline Earth Silicon Nitrides: BaSiN2,
 SrSiN2, and CaSiN2
;
_journal_name_full 'Inorganic Chemistry'
_journal_page_first 3998
_journal_page_last 4006
_journal_paper_doi 10.1021/ic049901p
_journal_volume 43
_journal_year 2004
_chemical_compound_source 'synthesis as described'
_chemical_formula_moiety 'N2 Si, Sr'
_chemical_formula_sum 'N2 Si Sr'
_chemical_formula_weight 143.73
_chemical_name_common 'Strontium Silicon Nitride'
_chemical_name_systematic 'Strontium Silicon DiNitride'
_space_group_IT_number 14
_symmetry_cell_setting monoclinic
_symmetry_Int_Tables_number 14
_symmetry_space_group_name_Hall '-P 2ybc'
_symmetry_space_group_name_H-M 'P 1 21/c 1'
_atom_sites_solution_hydrogens geom
_atom_sites_solution_primary direct
_atom_sites_solution_secondary difmap
_audit_conform_dict_location ftp://ftp.iucr.org/pub/cif_core.dic
_audit_conform_dict_name cif_core.dic
_audit_conform_dict_version 2.2
_audit_creation_date 2004-01-07T16:11:14-00:00
_audit_creation_method 'WinGX routine CIF_UPDATE'
_cell_angle_alpha 90
_cell_angle_beta 113.496(4)
_cell_angle_gamma 90
_cell_formula_units_Z 4
_cell_length_a 5.9750(5)
_cell_length_b 7.2826(7)
_cell_length_c 5.4969(4)
_cell_measurement_reflns_used 8110
_cell_measurement_temperature 150(2)
_cell_measurement_theta_max 32.032
_cell_measurement_theta_min 4.076
_cell_measurement_wavelength 0.71073
_cell_volume 219.36(3)
_computing_cell_refinement 'HKL Scalepack (Otwinowski & Minor 1997)'
_computing_data_collection 'Collect (Nonius BV, 1997-2000)'
_computing_data_reduction 'HKL Denzo and Scalepack (Otwinowski & Minor 1997)'
_computing_molecular_graphics 'Ortep-3 for Windows (Farrugia, 1997)'
_computing_publication_material 'WinGX publication routines (Farrugia, 1999)'
_computing_structure_refinement 'SHELXL-97 (Sheldrick, 1997)'
_computing_structure_solution 'SHELXS-97 (Sheldrick, 1997)'
_diffrn_ambient_temperature 150(2)
_diffrn_detector 'CCD plate'
_diffrn_measured_fraction_theta_full 0.995
_diffrn_measured_fraction_theta_max 0.995
_diffrn_measurement_device '95mm CCD camera on \k-goniostat'
_diffrn_measurement_device_type KappaCCD
_diffrn_measurement_method 'CCD rotation images, thick slices'
_diffrn_orient_matrix_type 'by Nonius Collect from scalepack cell'
_diffrn_orient_matrix_UB_11 0.1914
_diffrn_orient_matrix_UB_12 -0.143629E-1
_diffrn_orient_matrix_UB_13 0.110538
_diffrn_orient_matrix_UB_21 0.349876E-1
_diffrn_orient_matrix_UB_22 -0.579434E-1
_diffrn_orient_matrix_UB_23 -0.136001
_diffrn_orient_matrix_UB_31 0.386255E-1
_diffrn_orient_matrix_UB_32 0.123658
_diffrn_orient_matrix_UB_33 -0.508881E-1
_diffrn_radiation_monochromator graphite
_diffrn_radiation_probe x-ray
_diffrn_radiation_type MoK\a
_diffrn_radiation_wavelength 0.71073
_diffrn_reflns_av_R_equivalents 0.1231
_diffrn_reflns_av_unetI/netI 0.0901
_diffrn_reflns_limit_h_max 8
_diffrn_reflns_limit_h_min -8
_diffrn_reflns_limit_k_max 10
_diffrn_reflns_limit_k_min -10
_diffrn_reflns_limit_l_max 7
_diffrn_reflns_limit_l_min -7
_diffrn_reflns_number 4475
_diffrn_reflns_theta_full 30.5
_diffrn_reflns_theta_max 30.5
_diffrn_reflns_theta_min 4.66
_diffrn_source 'Enraf Nonius FR590'
_exptl_absorpt_coefficient_mu 24.707
_exptl_absorpt_correction_T_max 0.5088
_exptl_absorpt_correction_T_min 0.4046
_exptl_absorpt_correction_type analytical
_exptl_absorpt_process_details
;
        (see. N.W. Alcock (1970). Cryst. Computing, p271)
;
_exptl_crystal_colour white
_exptl_crystal_density_diffrn 4.352
_exptl_crystal_density_method 'not measured'
_exptl_crystal_description prism
_exptl_crystal_F_000 264
_exptl_crystal_size_max 0.030
_exptl_crystal_size_mid 0.025
_exptl_crystal_size_min 0.020
_refine_diff_density_max 1.356
_refine_diff_density_min -1.388
_refine_diff_density_rms 0.356
_refine_ls_extinction_method none
_refine_ls_goodness_of_fit_ref 1.047
_refine_ls_hydrogen_treatment mixed
_refine_ls_matrix_type full
_refine_ls_number_parameters 37
_refine_ls_number_reflns 661
_refine_ls_number_restraints 0
_refine_ls_restrained_S_all 1.047
_refine_ls_R_factor_all 0.0825
_refine_ls_R_factor_gt 0.0457
_refine_ls_shift/su_max 0
_refine_ls_shift/su_mean 0
_refine_ls_structure_factor_coef Fsqd
_refine_ls_weighting_details 'calc w=1/[\s^2^(Fo^2^)+(0.0303P)^2^+0.6951P] where P=(Fo^2^+2Fc^2^)/3'
_refine_ls_weighting_scheme calc
_refine_ls_wR_factor_gt 0.0791
_refine_ls_wR_factor_ref 0.0885
_reflns_number_gt 465
_reflns_number_total 661
_reflns_threshold_expression >2sigma(I)
_cod_data_source_file ic049901psi20040126_125250_2.cif
_cod_data_source_block srsin2
_cod_original_sg_symbol_H-M 'P 21/c'
_cod_database_code 4311196
_exptl_absorpt_correction_t_ave 0.4692

loop_
_symmetry_equiv_pos_as_xyz
'x, y, z'
'-x, y+1/2, -z+1/2'
'-x, -y, -z'
'x, -y-1/2, z-1/2'

loop_
_atom_site_label
_atom_site_type_symbol
_atom_site_fract_x
_atom_site_fract_y
_atom_site_fract_z
_atom_site_U_iso_or_equiv
_atom_site_adp_type
_atom_site_occupancy
_atom_site_symmetry_multiplicity
_atom_site_calc_flag
_atom_site_refinement_flags
_atom_site_disorder_assembly
_atom_site_disorder_group
Sr1 Sr 0.33926(12) 0.57235(10) 0.17561(13) 0.0105(2) Uani 1 1 d . . .
Si2 Si 0.1078(4) 0.1419(3) 0.0671(4) 0.0099(4) Uani 1 1 d . . .
N1 N 0.2096(11) 0.5905(8) 0.5847(12) 0.0103(12) Uani 1 1 d . . .
N2 N 0.2192(11) 0.2252(8) 0.3845(11) 0.0118(13) Uani 1 1 d . . .

loop_
_atom_site_aniso_label
_atom_site_aniso_U_11
_atom_site_aniso_U_22
_atom_site_aniso_U_33
_atom_site_aniso_U_23
_atom_site_aniso_U_13
_atom_site_aniso_U_12
Sr1 0.0130(4) 0.0104(3) 0.0089(3) 0.0002(3) 0.0052(2) 0.0012(3)
Si2 0.0119(10) 0.0111(9) 0.0076(10) 0.0008(8) 0.0048(8) 0.0018(8)
N1 0.012(3) 0.006(3) 0.013(3) 0.004(2) 0.006(2) 0.001(3)
N2 0.015(3) 0.009(3) 0.012(3) -0.002(2) 0.007(3) 0.000(3)

loop_
_atom_type_symbol
_atom_type_description
_atom_type_scat_dispersion_real
_atom_type_scat_dispersion_imag
_atom_type_scat_source
N N 0.0061 0.0033 'International Tables Vol C Tables 4.2.6.8 and 6.1.1.4'
Si Si 0.0817 0.0704 'International Tables Vol C Tables 4.2.6.8 and 6.1.1.4'
Sr Sr -1.5307 3.2498 'International Tables Vol C Tables 4.2.6.8 and 6.1.1.4'

loop_
_exptl_crystal_face_index_h
_exptl_crystal_face_index_k
_exptl_crystal_face_index_l
_exptl_crystal_face_perp_dist
-1 0 4 0.019
10 -2 -7 0.018
8 -1 10 0.018
-9 7 -1 0.018
10 3 -2 0.02
-10 -5 1 0.02
-4 10 1 0.023
2 3 -10 0.021
-10 -1 3 0.016
0 -5 7 0.017
6 10 -1 0.02
1 -7 -4 0.02

loop_
_geom_angle_atom_site_label_1
_geom_angle_atom_site_label_2
_geom_angle_atom_site_label_3
_geom_angle
_geom_angle_site_symmetry_1
_geom_angle_site_symmetry_3
_geom_angle_publ_flag
N1 Sr1 N2 133.30(19) 4_575 4_565 ?
N1 Sr1 N1 87.12(18) 4_575 . ?
N2 Sr1 N1 117.19(18) 4_565 . ?
N1 Sr1 N1 131.93(17) 4_575 3_666 ?
N2 Sr1 N1 85.03(18) 4_565 3_666 ?
N1 Sr1 N1 100.18(16) . 3_666 ?
N1 Sr1 N2 141.92(17) 4_575 . ?
N2 Sr1 N2 58.93(4) 4_565 . ?
N1 Sr1 N2 61.31(17) . . ?
N1 Sr1 N2 77.90(17) 3_666 . ?
N1 Sr1 N2 80.44(18) 4_575 2_655 ?
N2 Sr1 N2 106.17(15) 4_565 2_655 ?
N1 Sr1 N2 129.82(17) . 2_655 ?
N1 Sr1 N2 58.42(16) 3_666 2_655 ?
N2 Sr1 N2 135.60(15) . 2_655 ?
N1 Sr1 N1 79.68(18) 4_575 1_554 ?
N2 Sr1 N1 59.32(17) 4_565 1_554 ?
N1 Sr1 N1 150.4(2) . 1_554 ?
N1 Sr1 N1 108.38(14) 3_666 1_554 ?
N2 Sr1 N1 116.91(16) . 1_554 ?
N2 Sr1 N1 74.08(16) 2_655 1_554 ?
N1 Sr1 Si2 96.76(14) 4_575 2_655 ?
N2 Sr1 Si2 113.58(14) 4_565 2_655 ?
N1 Sr1 Si2 103.00(14) . 2_655 ?
N1 Sr1 Si2 35.20(13) 3_666 2_655 ?
N2 Sr1 Si2 110.02(12) . 2_655 ?
N2 Sr1 Si2 32.70(12) 2_655 2_655 ?
N1 Sr1 Si2 104.77(12) 1_554 2_655 ?
N1 Sr1 N2 78.26(18) 4_575 3_666 ?
N2 Sr1 N2 143.05(15) 4_565 3_666 ?
N1 Sr1 N2 76.38(16) . 3_666 ?
N1 Sr1 N2 58.18(17) 3_666 3_666 ?
N2 Sr1 N2 111.00(13) . 3_666 ?
N2 Sr1 N2 53.55(9) 2_655 3_666 ?
N1 Sr1 N2 125.58(15) 1_554 3_666 ?
Si2 Sr1 N2 31.86(11) 2_655 3_666 ?
N1 Sr1 Si2 33.41(14) 4_575 3_565 ?
N2 Sr1 Si2 107.53(14) 4_565 3_565 ?
N1 Sr1 Si2 81.10(13) . 3_565 ?
N1 Sr1 Si2 165.33(13) 3_666 3_565 ?
N2 Sr1 Si2 114.82(12) . 3_565 ?
N2 Sr1 Si2 109.55(12) 2_655 3_565 ?
N1 Sr1 Si2 73.29(12) 1_554 3_565 ?
Si2 Sr1 Si2 130.16(3) 2_655 3_565 ?
N2 Sr1 Si2 108.55(12) 3_666 3_565 ?
N1 Sr1 Si2 113.51(13) 4_575 4_566 ?
N2 Sr1 Si2 85.68(13) 4_565 4_566 ?
N1 Sr1 Si2 31.82(13) . 4_566 ?
N1 Sr1 Si2 93.89(13) 3_666 4_566 ?
N2 Sr1 Si2 30.43(11) . 4_566 ?
N2 Sr1 Si2 147.67(12) 2_655 4_566 ?
N1 Sr1 Si2 135.31(12) 1_554 4_566 ?
Si2 Sr1 Si2 114.97(4) 2_655 4_566 ?
N2 Sr1 Si2 99.11(11) 3_666 4_566 ?
Si2 Sr1 Si2 94.58(4) 3_565 4_566 ?
N1 Sr1 Si2 141.53(14) 4_575 . ?
N2 Sr1 Si2 29.76(12) 4_565 . ?
N1 Sr1 Si2 87.63(13) . . ?
N1 Sr1 Si2 86.49(13) 3_666 . ?
N2 Sr1 Si2 30.38(11) . . ?
N2 Sr1 Si2 129.81(12) 2_655 . ?
N1 Sr1 Si2 86.53(12) 1_554 . ?
Si2 Sr1 Si2 121.54(6) 2_655 . ?
N2 Sr1 Si2 136.78(12) 3_666 . ?
Si2 Sr1 Si2 108.18(5) 3_565 . ?
Si2 Sr1 Si2 55.96(4) 4_566 . ?
N2 Si2 N2 108.3(2) 4_565 . ?
N2 Si2 N1 115.8(3) 4_565 2_545 ?
N2 Si2 N1 117.5(3) . 2_545 ?
N2 Si2 N1 111.4(3) 4_565 4_565 ?
N2 Si2 N1 107.1(3) . 4_565 ?
N1 Si2 N1 95.9(3) 2_545 4_565 ?
N2 Si2 Si2 126.6(2) 4_565 3 ?
N2 Si2 Si2 124.3(2) . 3 ?
N1 Si2 Si2 48.1(2) 2_545 3 ?
N1 Si2 Si2 47.8(2) 4_565 3 ?
N2 Si2 Sr1 76.4(2) 4_565 2_645 ?
N2 Si2 Sr1 71.3(2) . 2_645 ?
N1 Si2 Sr1 158.4(2) 2_545 2_645 ?
N1 Si2 Sr1 62.5(2) 4_565 2_645 ?
Si2 Si2 Sr1 110.32(12) 3 2_645 ?
N2 Si2 Sr1 81.0(2) 4_565 3_565 ?
N2 Si2 Sr1 96.6(2) . 3_565 ?
N1 Si2 Sr1 52.4(2) 2_545 3_565 ?
N1 Si2 Sr1 147.2(2) 4_565 3_565 ?
Si2 Si2 Sr1 100.07(12) 3 3_565 ?
Sr1 Si2 Sr1 149.06(7) 2_645 3_565 ?
N2 Si2 Sr1 62.1(2) 4_565 4_565 ?
N2 Si2 Sr1 136.3(2) . 4_565 ?
N1 Si2 Sr1 103.58(19) 2_545 4_565 ?
N1 Si2 Sr1 51.60(19) 4_565 4_565 ?
Si2 Si2 Sr1 73.16(9) 3 4_565 ?
Sr1 Si2 Sr1 65.03(4) 2_645 4_565 ?
Sr1 Si2 Sr1 121.18(6) 3_565 4_565 ?
N2 Si2 Sr1 49.5(2) 4_565 . ?
N2 Si2 Sr1 61.7(2) . . ?
N1 Si2 Sr1 124.2(2) 2_545 . ?
N1 Si2 Sr1 139.6(2) 4_565 . ?
Si2 Si2 Sr1 171.03(14) 3 . ?
Sr1 Si2 Sr1 77.44(5) 2_645 . ?
Sr1 Si2 Sr1 71.82(5) 3_565 . ?
Sr1 Si2 Sr1 107.38(6) 4_565 . ?
N2 Si2 Sr1 136.7(2) 4_565 4_566 ?
N2 Si2 Sr1 47.8(2) . 4_566 ?
N1 Si2 Sr1 107.5(2) 2_545 4_566 ?
N1 Si2 Sr1 61.4(2) 4_565 4_566 ?
Si2 Si2 Sr1 82.31(10) 3 4_566 ?
Sr1 Si2 Sr1 62.37(4) 2_645 4_566 ?
Sr1 Si2 Sr1 129.80(6) 3_565 4_566 ?
Sr1 Si2 Sr1 107.60(6) 4_565 4_566 ?
Sr1 Si2 Sr1 105.73(6) . 4_566 ?
N2 Si2 Sr1 148.5(2) 4_565 2_545 ?
N2 Si2 Sr1 72.0(2) . 2_545 ?
N1 Si2 Sr1 47.28(19) 2_545 2_545 ?
N1 Si2 Sr1 97.9(2) 4_565 2_545 ?
Si2 Si2 Sr1 66.31(9) 3 2_545 ?
Sr1 Si2 Sr1 129.77(7) 2_645 2_545 ?
Sr1 Si2 Sr1 67.88(4) 3_565 2_545 ?
Sr1 Si2 Sr1 139.47(7) 4_565 2_545 ?
Sr1 Si2 Sr1 112.64(6) . 2_545 ?
Sr1 Si2 Sr1 67.65(4) 4_566 2_545 ?
Si2 N1 Si2 84.1(3) 2 4_566 ?
Si2 N1 Sr1 94.2(2) 2 4_576 ?
Si2 N1 Sr1 170.8(3) 4_566 4_576 ?
Si2 N1 Sr1 103.2(3) 2 . ?
Si2 N1 Sr1 96.6(3) 4_566 . ?
Sr1 N1 Sr1 92.58(18) 4_576 . ?
Si2 N1 Sr1 166.3(3) 2 3_666 ?
Si2 N1 Sr1 82.3(2) 4_566 3_666 ?
Sr1 N1 Sr1 99.0(2) 4_576 3_666 ?
Sr1 N1 Sr1 79.82(16) . 3_666 ?
Si2 N1 Sr1 106.3(2) 2 1_556 ?
Si2 N1 Sr1 87.3(2) 4_566 1_556 ?
Sr1 N1 Sr1 84.52(17) 4_576 1_556 ?
Sr1 N1 Sr1 150.4(2) . 1_556 ?
Sr1 N1 Sr1 71.62(14) 3_666 1_556 ?
Si2 N2 Si2 135.7(4) 4_566 . ?
Si2 N2 Sr1 100.7(3) 4_566 4_566 ?
Si2 N2 Sr1 103.3(3) . 4_566 ?
Si2 N2 Sr1 87.5(2) 4_566 . ?
Si2 N2 Sr1 87.9(2) . . ?
Sr1 N2 Sr1 152.6(2) 4_566 . ?
Si2 N2 Sr1 147.2(3) 4_566 2_645 ?
Si2 N2 Sr1 76.0(2) . 2_645 ?
Sr1 N2 Sr1 73.83(15) 4_566 2_645 ?
Sr1 N2 Sr1 85.12(15) . 2_645 ?
Si2 N2 Sr1 71.8(2) 4_566 3_666 ?
Si2 N2 Sr1 144.7(3) . 3_666 ?
Sr1 N2 Sr1 88.66(17) 4_566 3_666 ?
Sr1 N2 Sr1 69.00(13) . 3_666 ?
Sr1 N2 Sr1 75.74(14) 2_645 3_666 ?

loop_
_geom_bond_atom_site_label_1
_geom_bond_atom_site_label_2
_geom_bond_distance
_geom_bond_site_symmetry_2
_geom_bond_publ_flag
Sr1 N1 2.563(6) 4_575 ?
Sr1 N2 2.618(6) 4_565 ?
Sr1 N1 2.658(6) . ?
Sr1 N1 2.753(6) 3_666 ?
Sr1 N2 2.980(6) . ?
Sr1 N2 3.001(6) 2_655 ?
Sr1 N1 3.027(6) 1_554 ?
Sr1 Si2 3.074(2) 2_655 ?
Sr1 N2 3.145(6) 3_666 ?
Sr1 Si2 3.225(2) 3_565 ?
Sr1 Si2 3.369(2) 4_566 ?
Sr1 Si2 3.382(2) . ?
Si2 N2 1.708(6) 4_565 ?
Si2 N2 1.712(6) . ?
Si2 N1 1.780(6) 2_545 ?
Si2 N1 1.788(6) 4_565 ?
Si2 Si2 2.391(4) 3 ?
Si2 Sr1 3.074(2) 2_645 ?
Si2 Sr1 3.225(2) 3_565 ?
Si2 Sr1 3.369(2) 4_565 ?
Si2 Sr1 3.442(2) 4_566 ?
Si2 Sr1 3.522(2) 2_545 ?
N1 Si2 1.780(6) 2 ?
N1 Si2 1.788(6) 4_566 ?
N1 Sr1 2.563(6) 4_576 ?
N1 Sr1 2.753(6) 3_666 ?
N1 Sr1 3.027(6) 1_556 ?
N2 Si2 1.708(6) 4_566 ?
N2 Sr1 2.618(6) 4_566 ?
N2 Sr1 3.001(6) 2_645 ?
N2 Sr1 3.145(6) 3_666 ?
